data_4023252
loop_
_publ_author_name
'Pierre-Lo\"ic Saaidi'
'Mathieu Guyonnet'
'Erwann Jeanneau'
'Paul Fleurat-Lessard'
'Jens Hasserodt'

_publ_contact_author_address
;Centre de Diffractom\'etrie Henri Longchambon
Universit\'e Claude Bernard Lyon1
43 boulevard du 11 novembre 1918
F-69622 Villeurbanne cedex
France
;
_publ_contact_author_email erwann.jeanneau@univ-lyon1.fr
_publ_contact_author_fax '+33 472 431 160'
_publ_contact_author_name 'Erwann Jeanneau'
_publ_contact_author_phone '+33 472 431 859'
_publ_section_title
;
 Trimerization Products of Trifluoroacetone: Critical Solvent Effect
 on Position and Kinetics of Anomeric Equilibria
;
_journal_name_full 'Journal of Organic Chemistry'
_journal_page_first 1209
_journal_page_last 1216
_journal_paper_doi 10.1021/jo701669p
_journal_volume 73
_journal_year 2008
_chemical_formula_moiety 'C9 H8 F9 O3, C4 H12 N'
_chemical_formula_sum 'C13 H20 F9 N O3'
_chemical_formula_weight 409.3
_space_group_IT_number 15
_symmetry_cell_setting monoclinic
_symmetry_space_group_name_Hall '-C 2yc'
_symmetry_space_group_name_H-M 'C 1 2/c 1'
_atom_sites_solution_hydrogens geom
_atom_sites_solution_primary direct
_audit_creation_date 07-04-24
_audit_creation_method CRYSTALS_ver_12.84
_cell_angle_alpha 90.0000
_cell_angle_beta 104.9317(10)
_cell_angle_gamma 90.0000
_cell_formula_units_Z 8
_cell_length_a 20.37770(40)
_cell_length_b 8.65820(20)
_cell_length_c 20.95180(29)
_cell_measurement_reflns_used 4385
_cell_measurement_temperature 150
_cell_measurement_theta_max 27.878
_cell_measurement_theta_min 0.679
_cell_volume 3571.793(120)
_computing_cell_refinement 'DENZO/SCALEPACK (Otwinowski & Minor, 1997)'
_computing_data_collection 'COLLECT (Nonius, 1997-2001).'
_computing_data_reduction 'DENZO/SCALEPACK (Otwinowski & Minor, 1997)'
_computing_molecular_graphics 'CAMERON (Watkin et al., 1996)'
_computing_publication_material 'CRYSTALS (Betteridge et al., 2003)'
_computing_structure_refinement 'CRYSTALS (Betteridge et al., 2003)'
_computing_structure_solution 'SIR97 (Altomare et al., 1999)'
_diffrn_ambient_temperature 150
_diffrn_measured_fraction_theta_full 0.999
_diffrn_measured_fraction_theta_max 0.999
_diffrn_measurement_device 'Nonius KappaCCD'
_diffrn_measurement_device_type Area
_diffrn_measurement_method '\f & \w scans'
_diffrn_radiation_monochromator graphite
_diffrn_radiation_type 'Mo K\a'
_diffrn_radiation_wavelength 0.71069
_diffrn_reflns_av_R_equivalents 0.015
_diffrn_reflns_limit_h_max 26
_diffrn_reflns_limit_h_min -26
_diffrn_reflns_limit_k_max 11
_diffrn_reflns_limit_k_min -10
_diffrn_reflns_limit_l_max 27
_diffrn_reflns_limit_l_min -27
_diffrn_reflns_number 8026
_diffrn_reflns_theta_full 27.863
_diffrn_reflns_theta_max 27.863
_diffrn_reflns_theta_min 2.012
_diffrn_standards_number 0
_exptl_absorpt_coefficient_mu 0.166
_exptl_absorpt_correction_type none
_exptl_crystal_colour colorless
_exptl_crystal_density_diffrn 1.522
_exptl_crystal_density_method 'not measured'
_exptl_crystal_description block
_exptl_crystal_F_000 1680
_exptl_crystal_size_max 0.37
_exptl_crystal_size_mid 0.32
_exptl_crystal_size_min 0.30
_refine_diff_density_max 0.48
_refine_diff_density_min -0.37
_refine_ls_extinction_method None
_refine_ls_goodness_of_fit_ref 1.0112
_refine_ls_hydrogen_treatment constr
_refine_ls_matrix_type full
_refine_ls_number_parameters 235
_refine_ls_number_reflns 3308
_refine_ls_number_restraints 0
_refine_ls_R_factor_all 0.0589
_refine_ls_R_factor_gt 0.0445
_refine_ls_shift/su_max 0.000496
_refine_ls_structure_factor_coef F
_refine_ls_weighting_details
;
 Method, part 1, Chebychev polynomial, (Watkin, 1994, Prince, 1982) 
 [weight] = 1.0/[A~0~*T~0~(x)+A~1~*T~1~(x) ... +A~n-1~]*T~n-1~(x)] 
 where A~i~ are the Chebychev coefficients listed below and x= Fcalc/Fmax 
 Method = Robust Weighting (Prince, 1982) 
 W = [weight] * [1-(deltaF/6*sigmaF)^2^]^2^ 
 A~i~ are: 
 0.904 0.664 0.355 
;
_refine_ls_weighting_scheme calc
_refine_ls_wR_factor_all 0.0659
_refine_ls_wR_factor_gt 0.0511
_refine_ls_wR_factor_ref 0.0511
_reflns_limit_h_max 25
_reflns_limit_h_min -26
_reflns_limit_k_max 11
_reflns_limit_k_min 0
_reflns_limit_l_max 27
_reflns_limit_l_min 0
_reflns_number_gt 3308
_reflns_number_total 4259
_reflns_threshold_expression I>2.0\s(I)
_oxford_diffrn_Wilson_B_factor 0.00
_oxford_diffrn_Wilson_scale 0.00
_oxford_refine_ls_r_factor_ref 0.0445
_oxford_refine_ls_scale 0.3951(7)
_oxford_reflns_number_all 4244
_oxford_reflns_threshold_expression_ref I>2.0\s(I)
_cod_data_source_file jo701669p-File005.cif
_cod_data_source_block
;
;
_cod_depositor_comments
;
The following automatic conversions were performed:
'_symmetry_cell_setting' value 'Monoclinic' changed to 'monoclinic'
according to '/home/saulius/struct/CIF-dictionaries/cif_core.dic'
dictionary named 'cif_core.dic' version 2.4.1 from 2010-06-29.

Automatic conversion script
Id: cif_fix_enum 1527 2010-12-29 10:47:43Z saulius 
;
_cod_original_sg_symbol_H-M 'C 2/c'
_cod_database_code 4023252

loop_
_symmetry_equiv_pos_as_xyz
x,y,z
-x,-y,-z
x+1/2,y+1/2,z
-x+1/2,-y+1/2,-z
-x,y,-z+1/2
x,-y,z+1/2
-x+1/2,y+1/2,-z+1/2
x+1/2,-y+1/2,z+1/2

loop_
_atom_site_label
_atom_site_type_symbol
_atom_site_fract_x
_atom_site_fract_y
_atom_site_fract_z
_atom_site_U_iso_or_equiv
_atom_site_occupancy
_atom_site_adp_type
_atom_site_refinement_flags_posn
_atom_site_refinement_flags_adp
_atom_site_refinement_flags_occupancy
_atom_site_disorder_assembly
_atom_site_disorder_group
_oxford_atom_site_special_shape
_atom_site_attached_hydrogens
F1 F 0.44768(5) 0.73614(13) 0.50669(5) 0.0429 1.0000 Uani . . . . . . .
F2 F 0.40793(7) 0.52282(13) 0.53279(6) 0.0522 1.0000 Uani . . . . . . .
F3 F 0.34070(6) 0.69192(16) 0.47593(5) 0.0511 1.0000 Uani . . . . . . .
F4 F 0.27726(7) 0.53550(13) 0.71244(7) 0.0568 1.0000 Uani . . . . . . .
F5 F 0.26730(6) 0.74907(13) 0.76021(6) 0.0475 1.0000 Uani . . . . . . .
F6 F 0.20581(5) 0.70553(16) 0.66203(6) 0.0548 1.0000 Uani . . . . . . .
F7 F 0.29474(8) 1.23791(14) 0.61473(8) 0.0709 1.0000 Uani . . . . . . .
F8 F 0.26238(7) 1.08421(16) 0.53201(7) 0.0647 1.0000 Uani . . . . . . .
F9 F 0.35631(8) 1.20871(15) 0.54621(8) 0.0716 1.0000 Uani . . . . . . .
O1 O 0.37282(6) 0.90391(13) 0.57288(5) 0.0318 1.0000 Uani . . . . . . .
O2 O 0.44705(5) 0.72519(15) 0.63852(5) 0.0338 1.0000 Uani . . . . . . .
O3 O 0.38397(6) 0.74083(15) 0.72422(5) 0.0346 1.0000 Uani . . . . . . .
C1 C 0.39567(8) 0.6747(2) 0.52605(8) 0.0329 1.0000 Uani . . . . . . .
C2 C 0.38864(7) 0.74436(17) 0.59107(7) 0.0260 1.0000 Uani . . . . . . .
C3 C 0.32835(8) 0.67177(18) 0.61152(8) 0.0290 1.0000 Uani . . . . . . .
C4 C 0.32332(7) 0.75737(17) 0.67394(7) 0.0265 1.0000 Uani . . . . . . .
C5 C 0.26814(9) 0.6870(2) 0.70185(9) 0.0361 1.0000 Uani . . . . . . .
C6 C 0.30624(8) 0.92579(17) 0.65647(8) 0.0287 1.0000 Uani . . . . . . .
C7 C 0.35544(8) 1.00205(19) 0.62127(8) 0.0335 1.0000 Uani . . . . . . .
C8 C 0.31626(12) 1.1333(2) 0.57722(12) 0.0520 1.0000 Uani . . . . . . .
C9 C 0.41842(10) 1.0686(2) 0.66932(11) 0.0503 1.0000 Uani . . . . . . .
C10 C 0.58369(10) 0.5037(2) 0.63331(10) 0.0452 1.0000 Uani . . . . . . .
C11 C 0.55646(12) 0.4116(2) 0.68170(12) 0.0540 1.0000 Uani . . . . . . .
C12 C 0.60372(10) 0.7683(3) 0.59616(10) 0.0475 1.0000 Uani . . . . . . .
C13 C 0.58835(14) 0.9360(3) 0.60285(13) 0.0673 1.0000 Uani . . . . . . .
N1 N 0.57503(6) 0.67269(16) 0.64140(6) 0.0310 1.0000 Uani . . . . . . .
H31 H 0.3382 0.5625 0.6212 0.0352 1.0000 Uiso R . . . . . .
H32 H 0.2861 0.6827 0.5760 0.0362 1.0000 Uiso R . . . . . .
H61 H 0.3077 0.9810 0.6959 0.0371 1.0000 Uiso R . . . . . .
H62 H 0.2603 0.9340 0.6277 0.0368 1.0000 Uiso R . . . . . .
H91 H 0.4064 1.1515 0.6946 0.0777 1.0000 Uiso R . . . . . .
H92 H 0.4434 0.9916 0.6985 0.0761 1.0000 Uiso R . . . . . .
H93 H 0.4480 1.1120 0.6450 0.0779 1.0000 Uiso R . . . . . .
H101 H 0.6319 0.4835 0.6406 0.0552 1.0000 Uiso R . . . . . .
H102 H 0.5611 0.4789 0.5878 0.0552 1.0000 Uiso R . . . . . .
H111 H 0.5628 0.3038 0.6748 0.0801 1.0000 Uiso R . . . . . .
H112 H 0.5808 0.4371 0.7268 0.0794 1.0000 Uiso R . . . . . .
H113 H 0.5088 0.4303 0.6759 0.0791 1.0000 Uiso R . . . . . .
H121 H 0.6519 0.7524 0.6070 0.0592 1.0000 Uiso R . . . . . .
H122 H 0.5836 0.7346 0.5510 0.0579 1.0000 Uiso R . . . . . .
H131 H 0.6077 0.9980 0.5743 0.0993 1.0000 Uiso R . . . . . .
H132 H 0.6069 0.9690 0.6478 0.0991 1.0000 Uiso R . . . . . .
H133 H 0.5406 0.9554 0.5916 0.0996 1.0000 Uiso R . . . . . .
H2 H 0.5953 0.6987 0.6835 0.0483 1.0000 Uiso R . . . . . .
H1 H 0.5296 0.6949 0.6351 0.0491 1.0000 Uiso R . . . . . .
H3 H 0.4139 0.7291 0.7035 0.0536 1.0000 Uiso R . . . . . .

loop_
_atom_site_aniso_label
_atom_site_aniso_U_11
_atom_site_aniso_U_22
_atom_site_aniso_U_33
_atom_site_aniso_U_23
_atom_site_aniso_U_13
_atom_site_aniso_U_12
F1 0.0450(6) 0.0563(7) 0.0329(5) -0.0070(5) 0.0201(4) -0.0037(5)
F2 0.0782(8) 0.0362(6) 0.0497(6) -0.0105(5) 0.0300(6) 0.0052(5)
F3 0.0435(6) 0.0780(8) 0.0271(5) -0.0134(5) 0.0009(4) 0.0019(6)
F4 0.0735(8) 0.0327(6) 0.0797(9) 0.0117(5) 0.0479(7) 0.0001(5)
F5 0.0558(7) 0.0515(6) 0.0463(6) 0.0015(5) 0.0329(5) -0.0001(5)
F6 0.0313(5) 0.0704(8) 0.0640(7) 0.0083(6) 0.0147(5) -0.0092(5)
F7 0.0983(11) 0.0340(6) 0.0987(11) 0.0082(6) 0.0585(9) 0.0184(6)
F8 0.0679(8) 0.0577(8) 0.0647(8) 0.0239(7) 0.0100(7) 0.0189(6)
F9 0.1002(11) 0.0437(7) 0.0900(10) 0.0248(7) 0.0589(9) 0.0063(7)
O1 0.0401(6) 0.0282(5) 0.0307(5) 0.0005(4) 0.0157(4) 0.0016(4)
O2 0.0258(5) 0.0509(7) 0.0245(5) -0.0007(5) 0.0062(4) 0.0065(5)
O3 0.0292(6) 0.0515(7) 0.0238(5) 0.0056(5) 0.0081(4) 0.0071(5)
C1 0.0353(8) 0.0365(8) 0.0267(7) -0.0046(6) 0.0075(6) 0.0012(6)
C2 0.0263(7) 0.0286(7) 0.0228(6) -0.0010(6) 0.0059(5) 0.0021(5)
C3 0.0301(7) 0.0265(7) 0.0307(7) -0.0015(6) 0.0082(6) -0.0017(6)
C4 0.0263(7) 0.0271(7) 0.0268(7) 0.0034(6) 0.0084(5) 0.0010(5)
C5 0.0374(8) 0.0329(8) 0.0419(9) 0.0054(7) 0.0173(7) 0.0009(7)
C6 0.0318(7) 0.0270(7) 0.0306(7) 0.0008(6) 0.0140(6) 0.0014(6)
C7 0.0412(9) 0.0265(7) 0.0383(8) -0.0021(7) 0.0200(7) -0.0016(6)
C8 0.0693(13) 0.0302(9) 0.0689(13) 0.0109(9) 0.0403(11) 0.0074(9)
C9 0.0517(11) 0.0465(10) 0.0579(12) -0.0216(9) 0.0238(9) -0.0198(9)
C10 0.0449(10) 0.0458(10) 0.0477(10) -0.0116(9) 0.0170(8) 0.0087(8)
C11 0.0602(12) 0.0346(10) 0.0658(13) -0.0010(9) 0.0133(10) -0.0017(9)
C12 0.0382(9) 0.0697(13) 0.0388(9) 0.0110(9) 0.0174(7) -0.0058(9)
C13 0.0725(15) 0.0599(14) 0.0681(15) 0.0174(12) 0.0154(12) -0.0232(12)
N1 0.0302(6) 0.0386(7) 0.0268(6) -0.0028(6) 0.0122(5) -0.0002(5)

loop_
_atom_type_symbol
_atom_type_scat_dispersion_real
_atom_type_scat_dispersion_imag
_atom_type_scat_Cromer_Mann_a1
_atom_type_scat_Cromer_Mann_b1
_atom_type_scat_Cromer_Mann_a2
_atom_type_scat_Cromer_Mann_b2
_atom_type_scat_Cromer_Mann_a3
_atom_type_scat_Cromer_Mann_b3
_atom_type_scat_Cromer_Mann_a4
_atom_type_scat_Cromer_Mann_b4
_atom_type_scat_Cromer_Mann_c
_atom_type_scat_source
C 0.0033 0.0016 2.3100 20.8439 1.0200 10.2075 1.5886 0.5687 0.8650 51.6512 0.2156 'International Tables Vol C 4.2.6.8 and 6.1.1.4'
H 0.0000 0.0000 0.4930 10.5109 0.3229 26.1257 0.1402 3.1424 0.0408 57.7998 0.0030 'International Tables Vol C 4.2.6.8 and 6.1.1.4'
N 0.0061 0.0033 12.2126 0.0057 3.1322 9.8933 2.0125 28.9975 1.1663 0.5826 -11.5290 'International Tables Vol C 4.2.6.8 and 6.1.1.4'
O 0.0106 0.0060 3.0485 13.2771 2.2868 5.7011 1.5463 0.3239 0.8670 32.9089 0.2508 'International Tables Vol C 4.2.6.8 and 6.1.1.4'
F 0.0171 0.0103 3.5392 10.2825 2.6412 4.2944 1.5170 0.2615 1.0243 26.1476 0.2776 'International Tables Vol C 4.2.6.8 and 6.1.1.4'

loop_
_geom_angle_atom_site_label_1
_geom_angle_site_symmetry_1
_geom_angle_atom_site_label_2
_geom_angle_site_symmetry_2
_geom_angle_atom_site_label_3
_geom_angle_site_symmetry_3
_geom_angle
_geom_angle_publ_flag
C2 . O1 . C7 . 117.25(11) yes
C4 . O3 . H3 . 103.8 no
F1 . C1 . F2 . 106.35(14) yes
F1 . C1 . F3 . 106.68(13) yes
F2 . C1 . F3 . 106.83(14) yes
F1 . C1 . C2 . 112.08(13) yes
F2 . C1 . C2 . 110.55(13) yes
F3 . C1 . C2 . 113.90(13) yes
C1 . C2 . O1 . 101.98(12) yes
C1 . C2 . O2 . 109.88(12) yes
O1 . C2 . O2 . 113.93(13) yes
C1 . C2 . C3 . 110.62(13) yes
O1 . C2 . C3 . 108.91(12) yes
O2 . C2 . C3 . 111.17(12) yes
C2 . C3 . C4 . 105.96(12) yes
C2 . C3 . H31 . 108.5 no
C4 . C3 . H31 . 110.3 no
C2 . C3 . H32 . 110.8 no
C4 . C3 . H32 . 111.2 no
H31 . C3 . H32 . 110.0 no
C3 . C4 . O3 . 110.54(12) yes
C3 . C4 . C5 . 110.70(13) yes
O3 . C4 . C5 . 105.34(12) yes
C3 . C4 . C6 . 108.68(13) yes
O3 . C4 . C6 . 112.29(13) yes
C5 . C4 . C6 . 109.28(13) yes
C4 . C5 . F5 . 111.99(14) yes
C4 . C5 . F6 . 112.89(14) yes
F5 . C5 . F6 . 106.73(13) yes
C4 . C5 . F4 . 111.84(14) yes
F5 . C5 . F4 . 106.05(15) yes
F6 . C5 . F4 . 106.90(15) yes
C4 . C6 . C7 . 112.93(12) yes
C4 . C6 . H61 . 108.6 no
C7 . C6 . H61 . 108.9 no
C4 . C6 . H62 . 110.0 no
C7 . C6 . H62 . 108.2 no
H61 . C6 . H62 . 108.1 no
C6 . C7 . O1 . 113.23(13) yes
C6 . C7 . C8 . 107.51(14) yes
O1 . C7 . C8 . 101.33(14) yes
C6 . C7 . C9 . 112.78(14) yes
O1 . C7 . C9 . 111.78(14) yes
C8 . C7 . C9 . 109.44(17) yes
C7 . C8 . F7 . 109.98(18) yes
C7 . C8 . F9 . 111.24(17) yes
F7 . C8 . F9 . 106.66(17) yes
C7 . C8 . F8 . 113.37(16) yes
F7 . C8 . F8 . 107.42(18) yes
F9 . C8 . F8 . 107.88(19) yes
C7 . C9 . H91 . 110.9 no
C7 . C9 . H92 . 112.2 no
H91 . C9 . H92 . 109.7 no
C7 . C9 . H93 . 109.5 no
H91 . C9 . H93 . 106.5 no
H92 . C9 . H93 . 107.9 no
C11 . C10 . N1 . 111.68(15) yes
C11 . C10 . H101 . 109.4 no
N1 . C10 . H101 . 107.7 no
C11 . C10 . H102 . 112.4 no
N1 . C10 . H102 . 106.9 no
H101 . C10 . H102 . 108.7 no
C10 . C11 . H111 . 109.1 no
C10 . C11 . H112 . 110.4 no
H111 . C11 . H112 . 108.3 no
C10 . C11 . H113 . 111.2 no
H111 . C11 . H113 . 108.5 no
H112 . C11 . H113 . 109.3 no
C13 . C12 . N1 . 110.72(17) yes
C13 . C12 . H121 . 110.1 no
N1 . C12 . H121 . 108.4 no
C13 . C12 . H122 . 109.6 no
N1 . C12 . H122 . 108.5 no
H121 . C12 . H122 . 109.6 no
C12 . C13 . H131 . 110.7 no
C12 . C13 . H132 . 109.8 no
H131 . C13 . H132 . 109.0 no
C12 . C13 . H133 . 111.7 no
H131 . C13 . H133 . 107.6 no
H132 . C13 . H133 . 107.9 no
C10 . N1 . C12 . 113.39(14) yes
C10 . N1 . H2 . 108.6 no
C12 . N1 . H2 . 109.1 no
C10 . N1 . H1 . 109.5 no
C12 . N1 . H1 . 109.7 no
H2 . N1 . H1 . 106.2 no

loop_
_geom_bond_atom_site_label_1
_geom_bond_site_symmetry_1
_geom_bond_atom_site_label_2
_geom_bond_site_symmetry_2
_geom_bond_distance
_geom_bond_publ_flag
F1 . C1 . 1.3390(19) yes
F2 . C1 . 1.339(2) yes
F3 . C1 . 1.3318(19) yes
F4 . C5 . 1.335(2) yes
F5 . C5 . 1.340(2) yes
F6 . C5 . 1.338(2) yes
F7 . C8 . 1.345(2) yes
F8 . C8 . 1.322(3) yes
F9 . C8 . 1.337(2) yes
O1 . C2 . 1.4471(19) yes
O1 . C7 . 1.4353(19) yes
O2 . C2 . 1.3500(18) yes
O3 . C4 . 1.4096(18) yes
O3 . H3 . 0.842 no
C1 . C2 . 1.530(2) yes
C2 . C3 . 1.536(2) yes
C3 . C4 . 1.529(2) yes
C3 . H31 . 0.978 no
C3 . H32 . 0.987 no
C4 . C5 . 1.522(2) yes
C4 . C6 . 1.522(2) yes
C6 . C7 . 1.538(2) yes
C6 . H61 . 0.949 no
C6 . H62 . 0.977 no
C7 . C8 . 1.549(3) yes
C7 . C9 . 1.525(3) yes
C9 . H91 . 0.960 no
C9 . H92 . 0.958 no
C9 . H93 . 0.961 no
C10 . C11 . 1.504(3) yes
C10 . N1 . 1.488(2) yes
C10 . H101 . 0.970 no
C10 . H102 . 0.970 no
C11 . H111 . 0.958 no
C11 . H112 . 0.972 no
C11 . H113 . 0.961 no
C12 . C13 . 1.500(4) yes
C12 . N1 . 1.487(2) yes
C12 . H121 . 0.959 no
C12 . H122 . 0.974 no
C13 . H131 . 0.961 no
C13 . H132 . 0.964 no
C13 . H133 . 0.955 no
N1 . H2 . 0.901 no
N1 . H1 . 0.921 no

loop_
_geom_hbond_atom_site_label_D
_geom_hbond_site_symmetry_D
_geom_hbond_atom_site_label_H
_geom_hbond_site_symmetry_H
_geom_hbond_atom_site_label_A
_geom_hbond_site_symmetry_A
_geom_hbond_angle_DHA
_geom_hbond_distance_DH
_geom_hbond_distance_HA
_geom_hbond_distance_DA
_geom_hbond_publ_flag
N1 . H2 . O3 5_656 165 0.90 1.91 2.786(3) yes
N1 . H1 . O2 . 169 0.92 1.72 2.633(3) yes
O3 . H3 . O2 . 157 0.84 1.67 2.467(3) yes
O3 . H3 . C2 . 122 0.84 2.28 2.816(3) yes
